data_2214887
loop_
_publ_author_name
'Chen, Feng-Ying'
'Wu, Wang-Ting'
'Liu, Feng'
'Yao, Li'
'He, Shui-Yang'

_publ_section_title
<i>catena</i>-Poly[[diaqua(isonicotinato-\k^2^<i>O</i>,<i>O</i>')gadolinium(III)]-di-\m-isonicotinato-\k^4^<i>O</i>:<i>O</i>']
_journal_coeditor_code WM2123
_journal_issue 8
_journal_name_full 'Acta Crystallographica Section E'
_journal_page_first m2151
_journal_page_last m2152
_journal_paper_doi 10.1107/S160053680703320X
_journal_volume 63
_journal_year 2007
_chemical_formula_iupac '[Gd (C6 H4 N O2)3 (H2 O)2]'
_chemical_formula_moiety 'C18 H16 Gd N3 O8'
_chemical_formula_sum 'C18 H16 Gd N3 O8'
_chemical_formula_weight 559.59
_chemical_name_systematic
;
catena-Poly[[diaqua(isonicotinato-\k^2^O,O')gadolinium(III)]-di-\m-
isonicotinato-\k^4^O:O']
;
_space_group_IT_number 14
_symmetry_cell_setting monoclinic
_symmetry_space_group_name_Hall '-P 2ybc'
_symmetry_space_group_name_H-M 'P 1 21/c 1'
_atom_sites_solution_hydrogens geom
_atom_sites_solution_primary direct
_atom_sites_solution_secondary difmap
_audit_creation_method SHELXL97
_cell_angle_alpha 90.00
_cell_angle_beta 92.3130(10)
_cell_angle_gamma 90.00
_cell_formula_units_Z 4
_cell_length_a 9.4786(6)
_cell_length_b 18.9589(11)
_cell_length_c 10.7557(6)
_cell_measurement_reflns_used 3435
_cell_measurement_temperature 293(2)
_cell_measurement_theta_max 25.10
_cell_measurement_theta_min 2.15
_cell_volume 1931.3(2)
_computing_cell_refinement 'SAINT (Bruker, 1999)'
_computing_data_collection 'SMART (Bruker, 1999)'
_computing_data_reduction SAINT
_computing_molecular_graphics 'SHELXTL (Bruker, 2000)'
_computing_publication_material SHELXTL
_computing_structure_refinement 'SHELXL97 (Sheldrick, 1997)'
_computing_structure_solution 'SHELXS97 (Sheldrick, 1997)'
_diffrn_ambient_temperature 293(2)
_diffrn_measured_fraction_theta_full 0.995
_diffrn_measured_fraction_theta_max 0.995
_diffrn_measurement_device_type 'Bruker SMART CCD area-detector'
_diffrn_measurement_method '\f and \w'
_diffrn_radiation_monochromator graphite
_diffrn_radiation_source 'fine-focus sealed tube'
_diffrn_radiation_type MoK\a
_diffrn_radiation_wavelength 0.71073
_diffrn_reflns_av_R_equivalents 0.0231
_diffrn_reflns_av_sigmaI/netI 0.0264
_diffrn_reflns_limit_h_max 9
_diffrn_reflns_limit_h_min -11
_diffrn_reflns_limit_k_max 21
_diffrn_reflns_limit_k_min -22
_diffrn_reflns_limit_l_max 12
_diffrn_reflns_limit_l_min -12
_diffrn_reflns_number 9640
_diffrn_reflns_theta_full 25.10
_diffrn_reflns_theta_max 25.10
_diffrn_reflns_theta_min 2.15
_diffrn_standards_number 0
_exptl_absorpt_coefficient_mu 3.487
_exptl_absorpt_correction_T_max 0.404
_exptl_absorpt_correction_T_min 0.286
_exptl_absorpt_correction_type multi-scan
_exptl_absorpt_process_details '(SADABS; Bruker, 2000)'
_exptl_crystal_colour 'light yellow'
_exptl_crystal_density_diffrn 1.925
_exptl_crystal_density_method 'not measured'
_exptl_crystal_description prism
_exptl_crystal_F_000 1092
_exptl_crystal_size_max 0.39
_exptl_crystal_size_mid 0.31
_exptl_crystal_size_min 0.26
_refine_diff_density_max 0.606
_refine_diff_density_min -0.616
_refine_ls_extinction_coef 0.00020(8)
_refine_ls_extinction_expression Fc^*^=kFc[1+0.001xFc^2^\l^3^/sin(2\q)]^-1/4^
_refine_ls_extinction_method 'SHELXL97 (Sheldrick, 1997)'
_refine_ls_goodness_of_fit_ref 1.063
_refine_ls_hydrogen_treatment mixed
_refine_ls_matrix_type full
_refine_ls_number_parameters 288
_refine_ls_number_reflns 3435
_refine_ls_number_restraints 4
_refine_ls_restrained_S_all 1.062
_refine_ls_R_factor_all 0.0230
_refine_ls_R_factor_gt 0.0195
_refine_ls_shift/su_max 0.013
_refine_ls_shift/su_mean 0.001
_refine_ls_structure_factor_coef Fsqd
_refine_ls_weighting_details 'w = 1/[\s^2^(Fo^2^)+(0.015P)^2^+1.4397P] where P=(Fo^2^+2Fc^2^)/3'
_refine_ls_weighting_scheme calc
_refine_ls_wR_factor_gt 0.0427
_refine_ls_wR_factor_ref 0.0443
_reflns_number_gt 3102
_reflns_number_total 3435
_reflns_threshold_expression I>2\s(I)
_cod_data_source_file wm2123.cif
_cod_data_source_block I
_cod_original_sg_symbol_H-M 'P 21/c'
_cod_database_code 2214887
_cod_database_fobs_code 2214887

loop_
_symmetry_equiv_pos_as_xyz
'x, y, z'
'-x, y+1/2, -z+1/2'
'-x, -y, -z'
'x, -y-1/2, z-1/2'

loop_
_atom_site_type_symbol
_atom_site_label
_atom_site_fract_x
_atom_site_fract_y
_atom_site_fract_z
_atom_site_U_iso_or_equiv
_atom_site_adp_type
_atom_site_calc_flag
_atom_site_refinement_flags
_atom_site_occupancy
O O4 0.4038(2) 0.44208(12) 0.1958(2) 0.0356(5) Uani d . 1
Gd Gd1 0.752460(15) 0.509995(7) -0.043256(12) 0.02074(6) Uani d . 1
C C1 0.7433(3) 0.60647(16) 0.1627(3) 0.0289(7) Uani d . 1
C C2 0.7397(3) 0.64748(17) 0.2816(3) 0.0338(8) Uani d . 1
O O8 0.8820(3) 0.47313(14) -0.2220(2) 0.0363(5) Uani d D 1
O O3 0.6058(2) 0.46285(12) 0.10665(18) 0.0352(5) Uani d . 1
O O5 0.9145(2) 0.42758(11) 0.0353(2) 0.0336(5) Uani d . 1
O O7 0.6381(2) 0.40567(12) -0.1344(2) 0.0332(5) Uani d D 1
C C3 0.6672(4) 0.71045(18) 0.2911(3) 0.0397(8) Uani d . 1
H H3 0.6153 0.7285 0.2232 0.048 Uiso calc R 1
N N1 0.7408(4) 0.7220(2) 0.5057(3) 0.0650(10) Uani d . 1
C C4 0.6733(4) 0.7460(2) 0.4033(4) 0.0505(10) Uani d . 1
H H4 0.6275 0.7893 0.4076 0.061 Uiso calc R 1
C C7 0.5354(3) 0.44658(15) 0.1983(3) 0.0262(7) Uani d . 1
N N2 0.7527(4) 0.42460(18) 0.5549(3) 0.0529(9) Uani d . 1
C C12 0.7578(4) 0.43956(18) 0.3345(3) 0.0384(8) Uani d . 1
H H12 0.8117 0.4467 0.2652 0.046 Uiso calc R 1
C C8 0.6130(3) 0.43428(16) 0.3216(3) 0.0291(7) Uani d . 1
C C11 0.8212(4) 0.4342(2) 0.4511(3) 0.0500(10) Uani d . 1
H H11 0.9191 0.4374 0.4578 0.060 Uiso calc R 1
C C6 0.8133(4) 0.6229(2) 0.3861(3) 0.0544(11) Uani d . 1
H H6 0.8658 0.5816 0.3833 0.065 Uiso calc R 1
C C5 0.8074(5) 0.6613(3) 0.4954(4) 0.0729(14) Uani d . 1
H H5 0.8534 0.6430 0.5663 0.087 Uiso calc R 1
O O6 1.1211(2) 0.38840(11) 0.1093(2) 0.0342(5) Uani d . 1
C C14 0.9197(3) 0.31977(15) 0.1482(3) 0.0248(7) Uani d . 1
C C13 0.9910(3) 0.38314(15) 0.0928(3) 0.0253(7) Uani d . 1
C C9 0.5393(4) 0.4215(2) 0.4275(3) 0.0508(10) Uani d . 1
H H9 0.4419 0.4153 0.4225 0.061 Uiso calc R 1
C C10 0.6130(5) 0.4179(2) 0.5414(3) 0.0611(12) Uani d . 1
H H10 0.5620 0.4105 0.6123 0.073 Uiso calc R 1
O O1 0.6452(2) 0.61156(11) 0.08095(19) 0.0298(5) Uani d . 1
O O2 0.8464(2) 0.56526(11) 0.14872(19) 0.0325(5) Uani d . 1
N N3 0.7840(3) 0.20752(15) 0.2622(3) 0.0466(8) Uani d . 1
C C18 0.9898(3) 0.27771(17) 0.2350(3) 0.0346(8) Uani d . 1
H H18 1.0844 0.2859 0.2565 0.042 Uiso calc R 1
C C15 0.7804(4) 0.30338(18) 0.1172(3) 0.0406(9) Uani d . 1
H H15 0.7292 0.3298 0.0581 0.049 Uiso calc R 1
C C17 0.9179(4) 0.22308(18) 0.2898(3) 0.0437(9) Uani d . 1
H H17 0.9663 0.1958 0.3493 0.052 Uiso calc R 1
C C16 0.7191(4) 0.24716(19) 0.1757(4) 0.0531(11) Uani d . 1
H H16 0.6260 0.2362 0.1530 0.064 Uiso calc R 1
H H8B 0.846(4) 0.456(2) -0.286(2) 0.068(14) Uiso d D 1
H H7B 0.561(2) 0.3912(19) -0.114(3) 0.051(12) Uiso d D 1
H H8A 0.962(2) 0.458(2) -0.215(4) 0.072(15) Uiso d D 1
H H7A 0.677(4) 0.3713(14) -0.164(3) 0.060(13) Uiso d D 1

loop_
_atom_site_aniso_label
_atom_site_aniso_U_11
_atom_site_aniso_U_22
_atom_site_aniso_U_33
_atom_site_aniso_U_12
_atom_site_aniso_U_13
_atom_site_aniso_U_23
O4 0.0236(13) 0.0500(14) 0.0325(13) 0.0001(10) -0.0065(10) 0.0056(10)
Gd1 0.01908(9) 0.02429(9) 0.01873(9) -0.00065(6) -0.00063(6) 0.00041(6)
C1 0.0265(18) 0.0293(17) 0.0312(18) -0.0064(14) 0.0031(14) -0.0061(13)
C2 0.0285(19) 0.0401(19) 0.0329(18) -0.0074(15) 0.0037(14) -0.0097(15)
O8 0.0247(14) 0.0577(16) 0.0265(13) 0.0039(12) -0.0011(10) -0.0086(11)
O3 0.0396(14) 0.0452(13) 0.0211(11) -0.0065(11) 0.0049(10) 0.0059(10)
O5 0.0330(13) 0.0316(12) 0.0365(13) 0.0050(10) 0.0034(10) 0.0110(10)
O7 0.0241(13) 0.0315(13) 0.0443(14) -0.0043(11) 0.0060(11) -0.0117(11)
C3 0.034(2) 0.044(2) 0.041(2) -0.0027(16) 0.0047(16) -0.0115(16)
N1 0.081(3) 0.069(2) 0.045(2) 0.005(2) -0.0005(19) -0.0261(18)
C4 0.051(3) 0.046(2) 0.055(2) -0.0013(19) 0.006(2) -0.0177(19)
C7 0.0306(19) 0.0223(15) 0.0255(16) 0.0002(13) -0.0013(14) -0.0015(12)
N2 0.055(2) 0.069(2) 0.0329(18) 0.0093(18) -0.0135(16) 0.0028(15)
C12 0.031(2) 0.053(2) 0.0309(18) 0.0014(16) -0.0019(15) 0.0007(15)
C8 0.0297(18) 0.0334(17) 0.0240(16) 0.0024(14) 0.0004(13) 0.0019(13)
C11 0.037(2) 0.068(3) 0.043(2) 0.003(2) -0.0134(18) 0.0041(19)
C6 0.064(3) 0.057(2) 0.041(2) 0.015(2) -0.009(2) -0.0164(18)
C5 0.096(4) 0.079(3) 0.042(2) 0.023(3) -0.017(2) -0.021(2)
O6 0.0230(13) 0.0344(12) 0.0452(14) -0.0059(10) 0.0006(10) 0.0064(10)
C14 0.0225(17) 0.0227(15) 0.0292(16) -0.0012(12) 0.0007(13) 0.0012(12)
C13 0.0284(19) 0.0234(15) 0.0243(16) -0.0019(13) 0.0022(13) -0.0020(12)
C9 0.037(2) 0.081(3) 0.034(2) -0.002(2) -0.0031(17) 0.0075(19)
C10 0.058(3) 0.098(3) 0.028(2) 0.005(3) 0.0020(19) 0.011(2)
O1 0.0229(12) 0.0337(12) 0.0327(12) -0.0012(9) -0.0016(10) -0.0029(9)
O2 0.0234(12) 0.0436(13) 0.0303(12) 0.0047(10) -0.0004(9) -0.0121(10)
N3 0.0411(19) 0.0375(17) 0.062(2) -0.0076(14) 0.0088(16) 0.0150(15)
C18 0.0269(19) 0.0366(18) 0.040(2) -0.0009(14) 0.0018(15) 0.0075(15)
C15 0.032(2) 0.0389(19) 0.050(2) -0.0056(15) -0.0069(17) 0.0153(16)
C17 0.045(2) 0.039(2) 0.046(2) 0.0038(17) 0.0003(18) 0.0166(16)
C16 0.031(2) 0.051(2) 0.076(3) -0.0139(18) -0.007(2) 0.017(2)

loop_
_atom_type_symbol
_atom_type_description
_atom_type_scat_dispersion_real
_atom_type_scat_dispersion_imag
_atom_type_scat_source
C C 0.0033 0.0016 'International Tables Vol C Tables 4.2.6.8 and 6.1.1.4'
H H 0.0000 0.0000 'International Tables Vol C Tables 4.2.6.8 and 6.1.1.4'
N N 0.0061 0.0033 'International Tables Vol C Tables 4.2.6.8 and 6.1.1.4'
O O 0.0106 0.0060 'International Tables Vol C Tables 4.2.6.8 and 6.1.1.4'
Gd Gd -0.1653 3.9035 'International Tables Vol C Tables 4.2.6.8 and 6.1.1.4'

loop_
_geom_angle_atom_site_label_1
_geom_angle_atom_site_label_2
_geom_angle_atom_site_label_3
_geom_angle_site_symmetry_1
_geom_angle_site_symmetry_3
_geom_angle
C7 O4 Gd1 . 3_665 126.1(2)
O5 Gd1 O3 . . 83.99(8)
O5 Gd1 O4 . 3_665 154.48(8)
O3 Gd1 O4 . 3_665 104.65(8)
O5 Gd1 O6 . 3_765 108.51(7)
O3 Gd1 O6 . 3_765 145.91(8)
O4 Gd1 O6 3_665 3_765 77.91(7)
O5 Gd1 O8 . . 75.31(8)
O3 Gd1 O8 . . 140.12(9)
O4 Gd1 O8 3_665 . 83.28(8)
O6 Gd1 O8 3_765 . 73.80(8)
O5 Gd1 O7 . . 82.98(8)
O3 Gd1 O7 . . 72.64(8)
O4 Gd1 O7 3_665 . 77.04(8)
O6 Gd1 O7 3_765 . 138.85(8)
O8 Gd1 O7 . . 71.30(8)
O5 Gd1 O2 . . 76.63(7)
O3 Gd1 O2 . . 77.83(7)
O4 Gd1 O2 3_665 . 128.37(8)
O6 Gd1 O2 3_765 . 74.71(7)
O8 Gd1 O2 . . 127.78(8)
O7 Gd1 O2 . . 145.57(8)
O5 Gd1 O1 . . 125.61(7)
O3 Gd1 O1 . . 70.81(7)
O4 Gd1 O1 3_665 . 79.75(7)
O6 Gd1 O1 3_765 . 76.40(7)
O8 Gd1 O1 . . 148.16(8)
O7 Gd1 O1 . . 129.45(7)
O2 Gd1 O1 . . 51.76(7)
O5 Gd1 C1 . . 100.79(8)
O3 Gd1 C1 . . 71.09(8)
O4 Gd1 C1 3_665 . 104.73(8)
O6 Gd1 C1 3_765 . 75.38(8)
O8 Gd1 C1 . . 145.64(9)
O7 Gd1 C1 . . 142.88(8)
O2 Gd1 C1 . . 25.92(8)
O1 Gd1 C1 . . 25.92(7)
O1 C1 O2 . . 121.1(3)
O1 C1 C2 . . 121.0(3)
O2 C1 C2 . . 117.8(3)
O1 C1 Gd1 . . 63.55(15)
O2 C1 Gd1 . . 57.86(15)
C2 C1 Gd1 . . 171.8(2)
C6 C2 C3 . . 117.8(3)
C6 C2 C1 . . 119.5(3)
C3 C2 C1 . . 122.7(3)
Gd1 O8 H8B . . 125(3)
Gd1 O8 H8A . . 122(3)
H8B O8 H8A . . 107(4)
C7 O3 Gd1 . . 169.9(2)
C13 O5 Gd1 . . 171.0(2)
Gd1 O7 H7B . . 123(3)
Gd1 O7 H7A . . 127(3)
H7B O7 H7A . . 105(4)
C4 C3 C2 . . 118.8(3)
C4 C3 H3 . . 120.6
C2 C3 H3 . . 120.6
C5 N1 C4 . . 116.4(3)
N1 C4 C3 . . 123.8(4)
N1 C4 H4 . . 118.1
C3 C4 H4 . . 118.1
O4 C7 O3 . . 124.3(3)
O4 C7 C8 . . 117.3(3)
O3 C7 C8 . . 118.3(3)
C11 N2 C10 . . 116.1(3)
C11 C12 C8 . . 119.0(3)
C11 C12 H12 . . 120.5
C8 C12 H12 . . 120.5
C12 C8 C9 . . 117.7(3)
C12 C8 C7 . . 121.7(3)
C9 C8 C7 . . 120.5(3)
N2 C11 C12 . . 124.6(4)
N2 C11 H11 . . 117.7
C12 C11 H11 . . 117.7
C2 C6 C5 . . 118.6(4)
C2 C6 H6 . . 120.7
C5 C6 H6 . . 120.7
N1 C5 C6 . . 124.4(4)
N1 C5 H5 . . 117.8
C6 C5 H5 . . 117.8
C13 O6 Gd1 . 3_765 121.92(19)
C18 C14 C15 . . 117.6(3)
C18 C14 C13 . . 121.0(3)
C15 C14 C13 . . 121.4(3)
O6 C13 O5 . . 124.4(3)
O6 C13 C14 . . 117.7(3)
O5 C13 C14 . . 117.9(3)
C8 C9 C10 . . 118.9(4)
C8 C9 H9 . . 120.5
C10 C9 H9 . . 120.5
N2 C10 C9 . . 123.7(4)
N2 C10 H10 . . 118.2
C9 C10 H10 . . 118.2
C1 O1 Gd1 . . 90.52(18)
C1 O2 Gd1 . . 96.22(17)
C17 N3 C16 . . 116.3(3)
C14 C18 C17 . . 119.3(3)
C14 C18 H18 . . 120.4
C17 C18 H18 . . 120.4
C16 C15 C14 . . 118.6(3)
C16 C15 H15 . . 120.7
C14 C15 H15 . . 120.7
N3 C17 C18 . . 123.7(3)
N3 C17 H17 . . 118.2
C18 C17 H17 . . 118.2
N3 C16 C15 . . 124.5(3)
N3 C16 H16 . . 117.8
C15 C16 H16 . . 117.8

loop_
_geom_bond_atom_site_label_1
_geom_bond_atom_site_label_2
_geom_bond_site_symmetry_2
_geom_bond_distance
_geom_bond_publ_flag
O4 C7 . 1.250(4) ?
O4 Gd1 3_665 2.349(2) ?
Gd1 O5 . 2.326(2) yes
Gd1 O3 . 2.348(2) yes
Gd1 O4 3_665 2.349(2) yes
Gd1 O6 3_765 2.391(2) yes
Gd1 O8 . 2.426(2) yes
Gd1 O7 . 2.442(2) yes
Gd1 O2 . 2.451(2) yes
Gd1 O1 . 2.576(2) yes
Gd1 C1 . 2.877(3) ?
C1 O1 . 1.258(4) ?
C1 O2 . 1.265(4) ?
C1 C2 . 1.497(4) ?
C2 C6 . 1.380(5) ?
C2 C3 . 1.383(5) ?
O8 H8B . 0.822(10) ?
O8 H8A . 0.818(10) ?
O3 C7 . 1.251(4) ?
O5 C13 . 1.258(3) ?
O7 H7B . 0.819(10) ?
O7 H7A . 0.820(10) ?
C3 C4 . 1.382(5) ?
C3 H3 . 0.9300 ?
N1 C5 . 1.319(5) ?
N1 C4 . 1.332(5) ?
C4 H4 . 0.9300 ?
C7 C8 . 1.508(4) ?
N2 C11 . 1.327(5) ?
N2 C10 . 1.332(5) ?
C12 C11 . 1.373(5) ?
C12 C8 . 1.377(4) ?
C12 H12 . 0.9300 ?
C8 C9 . 1.382(5) ?
C11 H11 . 0.9300 ?
C6 C5 . 1.385(5) ?
C6 H6 . 0.9300 ?
C5 H5 . 0.9300 ?
O6 C13 . 1.242(4) ?
O6 Gd1 3_765 2.391(2) ?
C14 C18 . 1.378(4) ?
C14 C15 . 1.384(4) ?
C14 C13 . 1.513(4) ?
C9 C10 . 1.387(5) ?
C9 H9 . 0.9300 ?
C10 H10 . 0.9300 ?
N3 C17 . 1.325(5) ?
N3 C16 . 1.328(5) ?
C18 C17 . 1.385(5) ?
C18 H18 . 0.9300 ?
C15 C16 . 1.378(5) ?
C15 H15 . 0.9300 ?
C17 H17 . 0.9300 ?
C16 H16 . 0.9300 ?

loop_
_geom_hbond_atom_site_label_D
_geom_hbond_atom_site_label_H
_geom_hbond_atom_site_label_A
_geom_hbond_site_symmetry_A
_geom_hbond_distance_DH
_geom_hbond_distance_HA
_geom_hbond_distance_DA
_geom_hbond_angle_DHA
O8 H8B N2 1_554 0.822(10) 1.986(12) 2.805(4) 175(4)
O7 H7A N3 4_565 0.820(10) 1.989(11) 2.807(4) 176(4)
O7 H7B O1 3_665 0.819(10) 2.001(16) 2.788(3) 161(4)
O8 H8A O2 3_765 0.818(10) 1.968(16) 2.759(3) 162(4)

loop_
_geom_torsion_atom_site_label_1
_geom_torsion_atom_site_label_2
_geom_torsion_atom_site_label_3
_geom_torsion_atom_site_label_4
_geom_torsion_site_symmetry_1
_geom_torsion
O5 Gd1 C1 O1 . -164.59(17)
O3 Gd1 C1 O1 . -84.84(18)
O4 Gd1 C1 O1 3_665 15.90(19)
O6 Gd1 C1 O1 3_765 88.90(18)
O8 Gd1 C1 O1 . 115.70(19)
O7 Gd1 C1 O1 . -72.0(2)
O2 Gd1 C1 O1 . 173.9(3)
O5 Gd1 C1 O2 . 21.48(19)
O3 Gd1 C1 O2 . 101.23(19)
O4 Gd1 C1 O2 3_665 -158.03(17)
O6 Gd1 C1 O2 3_765 -85.03(18)
O8 Gd1 C1 O2 . -58.2(3)
O7 Gd1 C1 O2 . 114.1(2)
O1 Gd1 C1 O2 . -173.9(3)
O1 C1 C2 C6 . 155.2(3)
O2 C1 C2 C6 . -23.0(5)
O1 C1 C2 C3 . -26.1(5)
O2 C1 C2 C3 . 155.7(3)
O5 Gd1 O3 C7 . 95.4(12)
O4 Gd1 O3 C7 3_665 -109.1(12)
O6 Gd1 O3 C7 3_765 -19.1(13)
O8 Gd1 O3 C7 . 153.8(12)
O7 Gd1 O3 C7 . 179.9(11),
O2 Gd1 O3 C7 . 17.8(12)
O1 Gd1 O3 C7 . -35.7(12)
C1 Gd1 O3 C7 . -8.2(12)
C6 C2 C3 C4 . 0.8(5)
C1 C2 C3 C4 . -177.9(3)
C5 N1 C4 C3 . 1.6(6)
C2 C3 C4 N1 . -2.7(6)
Gd1 O4 C7 O3 3_665 -17.4(4)
Gd1 O4 C7 C8 3_665 160.10(19)
Gd1 O3 C7 O4 . 120.9(11)
Gd1 O3 C7 C8 . -56.5(13)
C11 C12 C8 C9 . -2.0(5)
C11 C12 C8 C7 . 174.1(3)
O4 C7 C8 C12 . -178.6(3)
O3 C7 C8 C12 . -1.0(4)
O4 C7 C8 C9 . -2.6(5)
O3 C7 C8 C9 . 175.1(3)
C10 N2 C11 C12 . 2.1(6)
C8 C12 C11 N2 . -0.6(6)
C3 C2 C6 C5 . 1.9(6)
C1 C2 C6 C5 . -179.3(4)
C4 N1 C5 C6 . 1.4(8)
C2 C6 C5 N1 . -3.2(8)
Gd1 O6 C13 O5 3_765 4.0(4)
Gd1 O6 C13 C14 3_765 -174.64(18)
C18 C14 C13 O6 . 13.5(4)
C15 C14 C13 O6 . -168.9(3)
C18 C14 C13 O5 . -165.2(3)
C15 C14 C13 O5 . 12.4(4)
C12 C8 C9 C10 . 3.0(6)
C7 C8 C9 C10 . -173.1(3)
C11 N2 C10 C9 . -0.9(7)
C8 C9 C10 N2 . -1.6(7)
O2 C1 O1 Gd1 . 6.0(3)
C2 C1 O1 Gd1 . -172.2(3)
O5 Gd1 O1 C1 . 18.7(2)
O3 Gd1 O1 C1 . 86.05(18)
O4 Gd1 O1 C1 3_665 -164.38(18)
O6 Gd1 O1 C1 3_765 -84.47(18)
O8 Gd1 O1 C1 . -105.5(2)
O7 Gd1 O1 C1 . 131.98(17)
O2 Gd1 O1 C1 . -3.37(17)
O1 C1 O2 Gd1 . -6.3(3)
C2 C1 O2 Gd1 . 171.9(2)
O5 Gd1 O2 C1 . -158.30(19)
O3 Gd1 O2 C1 . -71.67(18)
O4 Gd1 O2 C1 3_665 27.5(2)
O6 Gd1 O2 C1 3_765 87.92(19)
O8 Gd1 O2 C1 . 142.63(18)
O7 Gd1 O2 C1 . -103.0(2)
O1 Gd1 O2 C1 . 3.37(17)
C15 C14 C18 C17 . -2.1(5)
C13 C14 C18 C17 . 175.6(3)
C18 C14 C15 C16 . 1.1(5)
C13 C14 C15 C16 . -176.6(3)
C16 N3 C17 C18 . 0.8(6)
C14 C18 C17 N3 . 1.2(6)
C17 N3 C16 C15 . -1.9(6)
C14 C15 C16 N3 . 1.0(6)
